data_4505987
loop_
_publ_author_name
'Yu, Zhi-Quan'
'Pan, Mei'
'Jiang, Ji-Jun'
'Liu, Zhi-Min'
'Su, Cheng-Yong'

_publ_section_title
;
 Anion Modulated Structural Diversification in the Assembly of Cd(II)
 Complexes Based on a Balance-like Dipodal Ligand
;
_journal_issue 5
_journal_name_full 'Crystal Growth &amp; Design'
_journal_page_first 2389
_journal_paper_doi 10.1021/cg300051w
_journal_volume 12
_journal_year 2012
_chemical_formula_sum 'C46 H36 Cd N10 O10 S2'
_chemical_formula_weight 1065.40
_chemical_name_systematic
; 
 ? 
;
_space_group_IT_number 2
_symmetry_cell_setting triclinic
_symmetry_space_group_name_Hall '-P 1'
_symmetry_space_group_name_H-M 'P -1'
_atom_sites_solution_hydrogens geom
_atom_sites_solution_primary direct
_atom_sites_solution_secondary difmap
_audit_creation_method SHELXL-97
_cell_angle_alpha 98.267(5)
_cell_angle_beta 102.055(5)
_cell_angle_gamma 96.478(5)
_cell_formula_units_Z 1
_cell_length_a 6.8091(4)
_cell_length_b 10.9815(7)
_cell_length_c 15.5769(10)
_cell_measurement_reflns_used 3864
_cell_measurement_temperature 150(2)
_cell_measurement_theta_max 63.0694
_cell_measurement_theta_min 2.9424
_cell_volume 1114.88(12)
_computing_cell_refinement CrysAlisPro
_computing_data_collection CrysAlisPro
_computing_data_reduction CrysAlisPro
_computing_molecular_graphics 'Bruker SHELXTL'
_computing_publication_material 'Bruker SHELXTL'
_computing_structure_refinement 'SHELXL-97 (Sheldrick, 1997)'
_computing_structure_solution 'SHELXS-97 (Sheldrick, 1990)'
_diffrn_ambient_temperature 150(2)
_diffrn_detector_area_resol_mean 16.0855
_diffrn_measured_fraction_theta_full 0.979
_diffrn_measured_fraction_theta_max 0.979
_diffrn_measurement_device_type 'Xcalibur, Sapphire3, Gemini ultra'
_diffrn_measurement_method '\w scans'
_diffrn_radiation_monochromator graphite
_diffrn_radiation_source 'fine-focus sealed tube'
_diffrn_radiation_type CuK\a
_diffrn_radiation_wavelength 1.54178
_diffrn_reflns_av_R_equivalents 0.0269
_diffrn_reflns_av_sigmaI/netI 0.0386
_diffrn_reflns_limit_h_max 7
_diffrn_reflns_limit_h_min -7
_diffrn_reflns_limit_k_max 9
_diffrn_reflns_limit_k_min -12
_diffrn_reflns_limit_l_max 17
_diffrn_reflns_limit_l_min -17
_diffrn_reflns_number 6047
_diffrn_reflns_theta_full 63.16
_diffrn_reflns_theta_max 63.16
_diffrn_reflns_theta_min 2.94
_exptl_absorpt_coefficient_mu 5.415
_exptl_absorpt_correction_T_max 0.7735
_exptl_absorpt_correction_T_min 0.6135
_exptl_absorpt_correction_type multi-scan
_exptl_absorpt_process_details
;
CrysAlis RED, Oxford Diffraction Ltd.,
Version 1.171.32.5 (release 08-05-2007 CrysAlis171 .NET)
(compiled May  8 2007,13:10:02)
Empirical absorption correction using spherical harmonics,
 implemented in SCALE3 ABSPACK scaling algorithm.
;
_exptl_crystal_colour colorless
_exptl_crystal_density_diffrn 1.587
_exptl_crystal_density_method 'not measured'
_exptl_crystal_description block
_exptl_crystal_F_000 542
_exptl_crystal_size_max 0.10
_exptl_crystal_size_mid 0.10
_exptl_crystal_size_min 0.05
_refine_diff_density_max 0.549
_refine_diff_density_min -0.531
_refine_diff_density_rms 0.073
_refine_ls_extinction_method none
_refine_ls_goodness_of_fit_ref 1.026
_refine_ls_hydrogen_treatment geom
_refine_ls_matrix_type full
_refine_ls_number_parameters 313
_refine_ls_number_reflns 3536
_refine_ls_number_restraints 7
_refine_ls_restrained_S_all 1.027
_refine_ls_R_factor_all 0.0328
_refine_ls_R_factor_gt 0.0303
_refine_ls_shift/su_max 0.000
_refine_ls_shift/su_mean 0.000
_refine_ls_structure_factor_coef Fsqd
_refine_ls_weighting_details 'calc w=1/[\s^2^(Fo^2^)+(0.0509P)^2^+0.0000P] where P=(Fo^2^+2Fc^2^)/3'
_refine_ls_weighting_scheme calc
_refine_ls_wR_factor_gt 0.0785
_refine_ls_wR_factor_ref 0.0794
_reflns_number_gt 3262
_reflns_number_total 3536
_reflns_threshold_expression >2sigma(I)
_cod_data_source_file cg300051w_si_002.cif
_cod_data_source_block 5
_cod_original_sg_symbol_H-M p-1
_cod_database_code 4505987

loop_
_symmetry_equiv_pos_as_xyz
'x, y, z'
'-x, -y, -z'

loop_
_atom_site_label
_atom_site_type_symbol
_atom_site_fract_x
_atom_site_fract_y
_atom_site_fract_z
_atom_site_U_iso_or_equiv
_atom_site_adp_type
_atom_site_occupancy
_atom_site_symmetry_multiplicity
_atom_site_calc_flag
_atom_site_refinement_flags
Cd1 Cd 0.5000 0.0000 0.5000 0.01928(11) Uani 1 2 d S
S1 S 0.20433(13) 0.29826(7) 0.68615(5) 0.0339(2) Uani 1 1 d U
O1 O 0.3510(3) 0.2371(2) 0.20741(13) 0.0309(5) Uani 1 1 d .
O2 O 1.0059(3) 0.43427(19) 0.28717(13) 0.0264(5) Uani 1 1 d .
O3 O 0.4610(3) 0.09505(18) -0.14994(12) 0.0229(4) Uani 1 1 d .
O4 O 1.0910(3) 0.32563(17) -0.07595(12) 0.0220(4) Uani 1 1 d .
N1 N 0.6348(4) 0.1922(2) 0.46421(15) 0.0235(5) Uani 1 1 d .
N2 N 0.6767(3) 0.3394(2) 0.26917(14) 0.0195(5) Uani 1 1 d .
N3 N 0.7831(3) 0.1985(2) -0.13288(14) 0.0170(5) Uani 1 1 d .
N4 N 0.7334(3) 0.0325(2) -0.35962(15) 0.0200(5) Uani 1 1 d .
N9 N 0.2851(4) 0.1108(2) 0.56438(16) 0.0289(6) Uani 1 1 d .
C1 C 0.6972(5) 0.2925(3) 0.52885(19) 0.0292(7) Uani 1 1 d .
H1A H 0.7035 0.2815 0.5887 0.035 Uiso 1 1 calc R
C2 C 0.7522(5) 0.4097(3) 0.5132(2) 0.0324(7) Uani 1 1 d .
H2A H 0.7941 0.4779 0.5612 0.039 Uiso 1 1 calc R
C3 C 0.7457(5) 0.4273(3) 0.42667(19) 0.0279(7) Uani 1 1 d .
H3A H 0.7814 0.5077 0.4137 0.033 Uiso 1 1 calc R
C4 C 0.6859(4) 0.3246(3) 0.35946(18) 0.0210(6) Uani 1 1 d .
C5 C 0.6302(4) 0.2095(3) 0.38021(18) 0.0210(6) Uani 1 1 d .
H5A H 0.5870 0.1399 0.3333 0.025 Uiso 1 1 calc R
C6 C 0.8371(4) 0.3994(2) 0.24068(18) 0.0200(6) Uani 1 1 d .
C7 C 0.7647(4) 0.4092(2) 0.14365(17) 0.0189(6) Uani 1 1 d .
H7A H 0.7653 0.4985 0.1371 0.023 Uiso 1 1 calc R
C8 C 0.5463(4) 0.3399(2) 0.11578(17) 0.0189(6) Uani 1 1 d .
H8A H 0.4504 0.3977 0.0949 0.023 Uiso 1 1 calc R
C9 C 0.5028(4) 0.2980(3) 0.19931(18) 0.0217(6) Uani 1 1 d .
C10 C 0.8981(4) 0.3479(2) 0.08590(17) 0.0183(6) Uani 1 1 d .
H10A H 1.0423 0.3897 0.1041 0.022 Uiso 1 1 calc R
C11 C 0.8810(4) 0.2119(3) 0.09427(17) 0.0187(6) Uani 1 1 d .
H11 H 0.9961 0.1731 0.1139 0.022 Uiso 1 1 calc R
C12 C 0.6931(4) 0.1507(3) 0.07210(17) 0.0204(6) Uani 1 1 d .
H12 H 0.6632 0.0653 0.0758 0.024 Uiso 1 1 calc R
C13 C 0.5300(4) 0.2278(2) 0.04034(17) 0.0189(6) Uani 1 1 d .
H13A H 0.3917 0.1775 0.0238 0.023 Uiso 1 1 calc R
C14 C 0.7996(4) 0.3570(2) -0.01152(17) 0.0172(6) Uani 1 1 d .
H14A H 0.7952 0.4461 -0.0178 0.021 Uiso 1 1 calc R
C15 C 0.9140(4) 0.2970(2) -0.07538(17) 0.0171(6) Uani 1 1 d .
C16 C 0.5911(4) 0.1808(2) -0.11363(17) 0.0175(6) Uani 1 1 d .
C17 C 0.5833(4) 0.2833(2) -0.03888(17) 0.0176(6) Uani 1 1 d .
H17A H 0.4825 0.3380 -0.0605 0.021 Uiso 1 1 calc R
C18 C 0.8318(4) 0.1211(2) -0.20485(17) 0.0168(6) Uani 1 1 d .
C19 C 1.0005(4) 0.0615(3) -0.19308(18) 0.0221(6) Uani 1 1 d .
H19A H 1.0915 0.0713 -0.1365 0.026 Uiso 1 1 calc R
C20 C 1.0322(4) -0.0134(3) -0.26686(19) 0.0245(6) Uani 1 1 d .
H20A H 1.1466 -0.0563 -0.2616 0.029 Uiso 1 1 calc R
C21 C 0.8983(4) -0.0255(3) -0.34744(18) 0.0218(6) Uani 1 1 d .
H21A H 0.9230 -0.0774 -0.3972 0.026 Uiso 1 1 calc R
C22 C 0.7042(4) 0.1056(2) -0.28782(17) 0.0188(6) Uani 1 1 d .
H22A H 0.5899 0.1486 -0.2947 0.023 Uiso 1 1 calc R
C45 C 0.2518(4) 0.1888(3) 0.61353(19) 0.0244(6) Uani 1 1 d U
O9 O 0.3239(4) 0.5573(2) 0.21012(14) 0.0369(5) Uani 1 1 d .
H9B H 0.4344 0.5828 0.2436 0.044 Uiso 1 1 d R
H9C H 0.2503 0.5364 0.2417 0.044 Uiso 1 1 d R

loop_
_atom_site_aniso_label
_atom_site_aniso_U_11
_atom_site_aniso_U_22
_atom_site_aniso_U_33
_atom_site_aniso_U_23
_atom_site_aniso_U_13
_atom_site_aniso_U_12
Cd1 0.02214(17) 0.02139(16) 0.01162(15) -0.00124(10) 0.00177(11) 0.00108(11)
S1 0.0397(5) 0.0254(4) 0.0370(4) -0.0030(3) 0.0152(4) 0.0053(3)
O1 0.0198(11) 0.0486(13) 0.0210(11) 0.0038(9) 0.0049(9) -0.0059(10)
O2 0.0216(11) 0.0340(11) 0.0176(10) -0.0047(8) 0.0018(9) -0.0050(9)
O3 0.0165(10) 0.0284(11) 0.0186(10) -0.0033(8) 0.0017(8) -0.0051(9)
O4 0.0163(10) 0.0262(10) 0.0201(10) -0.0036(8) 0.0050(8) -0.0030(8)
N1 0.0250(13) 0.0254(12) 0.0175(12) 0.0008(10) 0.0029(10) 0.0011(10)
N2 0.0202(12) 0.0241(12) 0.0119(11) -0.0004(9) 0.0036(9) -0.0012(10)
N3 0.0143(11) 0.0200(11) 0.0140(11) -0.0016(9) 0.0014(9) 0.0005(9)
N4 0.0199(12) 0.0223(12) 0.0148(11) -0.0030(9) 0.0029(10) 0.0004(10)
N9 0.0254(14) 0.0374(15) 0.0203(12) -0.0051(12) 0.0042(11) 0.0040(12)
C1 0.0344(18) 0.0326(17) 0.0156(14) 0.0018(12) 0.0019(13) -0.0053(14)
C2 0.044(2) 0.0295(17) 0.0176(15) -0.0054(12) 0.0068(14) -0.0076(14)
C3 0.0358(18) 0.0251(15) 0.0187(15) -0.0017(12) 0.0052(13) -0.0037(13)
C4 0.0185(14) 0.0254(15) 0.0174(14) 0.0002(11) 0.0039(11) 0.0015(12)
C5 0.0197(15) 0.0243(15) 0.0166(14) -0.0014(11) 0.0032(11) 0.0007(12)
C6 0.0225(15) 0.0174(13) 0.0181(14) -0.0035(11) 0.0053(12) 0.0018(11)
C7 0.0220(15) 0.0179(13) 0.0161(13) 0.0001(10) 0.0059(11) 0.0013(11)
C8 0.0187(14) 0.0216(14) 0.0166(13) 0.0025(11) 0.0040(11) 0.0043(11)
C9 0.0194(15) 0.0260(15) 0.0179(14) -0.0020(11) 0.0036(12) 0.0048(12)
C10 0.0165(14) 0.0216(14) 0.0138(13) -0.0015(10) 0.0023(11) -0.0021(11)
C11 0.0182(14) 0.0243(14) 0.0128(13) 0.0013(11) 0.0020(11) 0.0048(11)
C12 0.0250(15) 0.0184(13) 0.0160(13) 0.0000(11) 0.0037(12) 0.0019(12)
C13 0.0135(13) 0.0245(14) 0.0159(13) -0.0001(11) 0.0016(11) -0.0010(11)
C14 0.0196(14) 0.0155(13) 0.0148(13) 0.0002(10) 0.0031(11) 0.0004(11)
C15 0.0186(15) 0.0171(13) 0.0132(13) 0.0020(10) 0.0002(11) -0.0001(11)
C16 0.0150(14) 0.0228(14) 0.0138(13) 0.0045(11) 0.0006(11) 0.0025(12)
C17 0.0155(14) 0.0206(14) 0.0157(13) 0.0005(11) 0.0022(11) 0.0040(11)
C18 0.0178(14) 0.0168(13) 0.0140(13) -0.0012(10) 0.0052(11) -0.0028(11)
C19 0.0193(15) 0.0267(15) 0.0167(14) 0.0000(11) 0.0000(11) 0.0019(12)
C20 0.0219(15) 0.0245(15) 0.0253(15) -0.0008(12) 0.0038(12) 0.0060(12)
C21 0.0252(16) 0.0210(14) 0.0181(14) -0.0029(11) 0.0072(12) 0.0027(12)
C22 0.0184(14) 0.0210(14) 0.0143(13) -0.0007(11) 0.0011(11) 0.0018(11)
C45 0.0166(14) 0.0338(16) 0.0224(15) 0.0063(13) 0.0035(12) 0.0015(12)
O9 0.0370(13) 0.0415(13) 0.0298(12) 0.0024(10) 0.0080(10) -0.0007(10)

loop_
_atom_type_symbol
_atom_type_description
_atom_type_scat_dispersion_real
_atom_type_scat_dispersion_imag
_atom_type_scat_source
C C 0.0181 0.0091 'International Tables Vol C Tables 4.2.6.8 and 6.1.1.4'
H H 0.0000 0.0000 'International Tables Vol C Tables 4.2.6.8 and 6.1.1.4'
Cd Cd 0.1185 4.6533 'International Tables Vol C Tables 4.2.6.8 and 6.1.1.4'
N N 0.0311 0.0180 'International Tables Vol C Tables 4.2.6.8 and 6.1.1.4'
O O 0.0492 0.0322 'International Tables Vol C Tables 4.2.6.8 and 6.1.1.4'
S S 0.3331 0.5567 'International Tables Vol C Tables 4.2.6.8 and 6.1.1.4'

loop_
_geom_angle_atom_site_label_1
_geom_angle_atom_site_label_2
_geom_angle_atom_site_label_3
_geom_angle
_geom_angle_site_symmetry_1
_geom_angle_site_symmetry_3
N9 Cd1 N9 180.00(11) . 2_656
N9 Cd1 N4 89.53(8) . 1_556
N9 Cd1 N4 90.47(8) 2_656 1_556
N9 Cd1 N4 90.47(8) . 2_655
N9 Cd1 N4 89.53(8) 2_656 2_655
N4 Cd1 N4 180.0 1_556 2_655
N9 Cd1 N1 86.67(9) . .
N9 Cd1 N1 93.33(9) 2_656 .
N4 Cd1 N1 92.94(8) 1_556 .
N4 Cd1 N1 87.06(8) 2_655 .
N9 Cd1 N1 93.33(9) . 2_656
N9 Cd1 N1 86.67(9) 2_656 2_656
N4 Cd1 N1 87.06(8) 1_556 2_656
N4 Cd1 N1 92.94(8) 2_655 2_656
N1 Cd1 N1 180.000(1) . 2_656
C1 N1 C5 117.2(3) . .
C1 N1 Cd1 119.39(19) . .
C5 N1 Cd1 122.95(18) . .
C6 N2 C9 112.5(2) . .
C6 N2 C4 123.7(2) . .
C9 N2 C4 123.8(2) . .
C15 N3 C16 113.0(2) . .
C15 N3 C18 125.5(2) . .
C16 N3 C18 121.5(2) . .
C22 N4 C21 116.7(2) . .
C22 N4 Cd1 122.01(18) . 1_554
C21 N4 Cd1 121.24(17) . 1_554
C45 N9 Cd1 153.1(2) . .
N1 C1 C2 123.6(3) . .
N1 C1 H1A 118.2 . .
C2 C1 H1A 118.2 . .
C1 C2 C3 119.0(3) . .
C1 C2 H2A 120.5 . .
C3 C2 H2A 120.5 . .
C2 C3 C4 118.1(3) . .
C2 C3 H3A 120.9 . .
C4 C3 H3A 120.9 . .
C5 C4 C3 119.6(3) . .
C5 C4 N2 120.8(2) . .
C3 C4 N2 119.6(3) . .
N1 C5 C4 122.4(2) . .
N1 C5 H5A 118.8 . .
C4 C5 H5A 118.8 . .
O2 C6 N2 124.2(3) . .
O2 C6 C7 127.0(3) . .
N2 C6 C7 108.7(2) . .
C6 C7 C8 105.2(2) . .
C6 C7 C10 111.3(2) . .
C8 C7 C10 110.2(2) . .
C6 C7 H7A 110.0 . .
C8 C7 H7A 110.0 . .
C10 C7 H7A 110.0 . .
C9 C8 C7 105.3(2) . .
C9 C8 C13 111.6(2) . .
C7 C8 C13 110.0(2) . .
C9 C8 H8A 109.9 . .
C7 C8 H8A 109.9 . .
C13 C8 H8A 109.9 . .
O1 C9 N2 123.9(3) . .
O1 C9 C8 128.0(3) . .
N2 C9 C8 108.1(2) . .
C11 C10 C7 107.4(2) . .
C11 C10 C14 108.1(2) . .
C7 C10 C14 105.9(2) . .
C11 C10 H10A 111.7 . .
C7 C10 H10A 111.7 . .
C14 C10 H10A 111.7 . .
C12 C11 C10 115.0(2) . .
C12 C11 H11 122.5 . .
C10 C11 H11 122.5 . .
C11 C12 C13 114.7(2) . .
C11 C12 H12 122.6 . .
C13 C12 H12 122.6 . .
C12 C13 C17 107.7(2) . .
C12 C13 C8 107.6(2) . .
C17 C13 C8 106.1(2) . .
C12 C13 H13A 111.7 . .
C17 C13 H13A 111.7 . .
C8 C13 H13A 111.7 . .
C15 C14 C17 105.5(2) . .
C15 C14 C10 111.1(2) . .
C17 C14 C10 109.9(2) . .
C15 C14 H14A 110.1 . .
C17 C14 H14A 110.1 . .
C10 C14 H14A 110.1 . .
O4 C15 N3 124.8(2) . .
O4 C15 C14 126.8(2) . .
N3 C15 C14 108.3(2) . .
O3 C16 N3 124.0(2) . .
O3 C16 C17 127.5(2) . .
N3 C16 C17 108.4(2) . .
C16 C17 C14 104.6(2) . .
C16 C17 C13 110.5(2) . .
C14 C17 C13 110.2(2) . .
C16 C17 H17A 110.5 . .
C14 C17 H17A 110.5 . .
C13 C17 H17A 110.5 . .
C22 C18 C19 119.7(2) . .
C22 C18 N3 118.3(2) . .
C19 C18 N3 121.9(2) . .
C18 C19 C20 117.5(3) . .
C18 C19 H19A 121.3 . .
C20 C19 H19A 121.3 . .
C21 C20 C19 119.8(3) . .
C21 C20 H20A 120.1 . .
C19 C20 H20A 120.1 . .
N4 C21 C20 123.2(2) . .
N4 C21 H21A 118.4 . .
C20 C21 H21A 118.4 . .
N4 C22 C18 123.1(2) . .
N4 C22 H22A 118.4 . .
C18 C22 H22A 118.4 . .
N9 C45 S1 178.4(3) . .
H9B O9 H9C 105.3 . .

loop_
_geom_bond_atom_site_label_1
_geom_bond_atom_site_label_2
_geom_bond_distance
_geom_bond_site_symmetry_2
Cd1 N9 2.300(2) .
Cd1 N9 2.300(2) 2_656
Cd1 N4 2.373(2) 1_556
Cd1 N4 2.373(2) 2_655
Cd1 N1 2.393(2) .
Cd1 N1 2.393(2) 2_656
S1 C45 1.637(3) .
O1 C9 1.206(3) .
O2 C6 1.211(3) .
O3 C16 1.200(3) .
O4 C15 1.213(3) .
N1 C1 1.343(4) .
N1 C5 1.343(4) .
N2 C6 1.395(4) .
N2 C9 1.411(3) .
N2 C4 1.428(4) .
N3 C15 1.392(3) .
N3 C16 1.400(3) .
N3 C18 1.426(3) .
N4 C22 1.344(3) .
N4 C21 1.346(3) .
N4 Cd1 2.373(2) 1_554
N9 C45 1.140(4) .
C1 C2 1.370(4) .
C1 H1A 0.9500 .
C2 C3 1.382(4) .
C2 H2A 0.9500 .
C3 C4 1.383(4) .
C3 H3A 0.9500 .
C4 C5 1.381(4) .
C5 H5A 0.9500 .
C6 C7 1.512(4) .
C7 C8 1.535(4) .
C7 C10 1.548(4) .
C7 H7A 1.0000 .
C8 C9 1.515(4) .
C8 C13 1.552(4) .
C8 H8A 1.0000 .
C10 C11 1.510(4) .
C10 C14 1.548(4) .
C10 H10A 1.0000 .
C11 C12 1.328(4) .
C11 H11 0.9500 .
C12 C13 1.516(4) .
C12 H12 0.9500 .
C13 C17 1.543(4) .
C13 H13A 1.0000 .
C14 C15 1.510(4) .
C14 C17 1.541(4) .
C14 H14A 1.0000 .
C16 C17 1.513(4) .
C17 H17A 1.0000 .
C18 C22 1.374(4) .
C18 C19 1.378(4) .
C19 C20 1.384(4) .
C19 H19A 0.9500 .
C20 C21 1.368(4) .
C20 H20A 0.9500 .
C21 H21A 0.9500 .
C22 H22A 0.9500 .
O9 H9B 0.8141 .
O9 H9C 0.8097 .

loop_
_geom_torsion_atom_site_label_1
_geom_torsion_atom_site_label_2
_geom_torsion_atom_site_label_3
_geom_torsion_atom_site_label_4
_geom_torsion
_geom_torsion_site_symmetry_1
N9 Cd1 N1 C1 52.2(2) .
N9 Cd1 N1 C1 -127.8(2) 2_656
N4 Cd1 N1 C1 -37.2(2) 1_556
N4 Cd1 N1 C1 142.8(2) 2_655
N1 Cd1 N1 C1 173(100) 2_656
N9 Cd1 N1 C5 -119.9(2) .
N9 Cd1 N1 C5 60.1(2) 2_656
N4 Cd1 N1 C5 150.8(2) 1_556
N4 Cd1 N1 C5 -29.2(2) 2_655
N1 Cd1 N1 C5 1(100) 2_656
N9 Cd1 N9 C45 -179(100) 2_656
N4 Cd1 N9 C45 35.4(6) 1_556
N4 Cd1 N9 C45 -144.6(6) 2_655
N1 Cd1 N9 C45 -57.5(5) .
N1 Cd1 N9 C45 122.5(5) 2_656
C5 N1 C1 C2 1.1(5) .
Cd1 N1 C1 C2 -171.4(3) .
N1 C1 C2 C3 -0.6(5) .
C1 C2 C3 C4 -0.8(5) .
C2 C3 C4 C5 1.6(5) .
C2 C3 C4 N2 179.7(3) .
C6 N2 C4 C5 -129.7(3) .
C9 N2 C4 C5 52.1(4) .
C6 N2 C4 C3 52.2(4) .
C9 N2 C4 C3 -126.0(3) .
C1 N1 C5 C4 -0.2(4) .
Cd1 N1 C5 C4 172.0(2) .
C3 C4 C5 N1 -1.2(4) .
N2 C4 C5 N1 -179.3(2) .
C9 N2 C6 O2 -174.2(2) .
C4 N2 C6 O2 7.4(4) .
C9 N2 C6 C7 4.4(3) .
C4 N2 C6 C7 -174.0(2) .
O2 C6 C7 C8 174.7(3) .
N2 C6 C7 C8 -3.8(3) .
O2 C6 C7 C10 55.3(4) .
N2 C6 C7 C10 -123.2(2) .
C6 C7 C8 C9 2.0(3) .
C10 C7 C8 C9 122.1(2) .
C6 C7 C8 C13 -118.5(2) .
C10 C7 C8 C13 1.7(3) .
C6 N2 C9 O1 175.2(3) .
C4 N2 C9 O1 -6.4(4) .
C6 N2 C9 C8 -3.1(3) .
C4 N2 C9 C8 175.3(2) .
C7 C8 C9 O1 -177.7(3) .
C13 C8 C9 O1 -58.3(4) .
C7 C8 C9 N2 0.5(3) .
C13 C8 C9 N2 119.9(2) .
C6 C7 C10 C11 61.1(3) .
C8 C7 C10 C11 -55.3(3) .
C6 C7 C10 C14 176.4(2) .
C8 C7 C10 C14 60.1(3) .
C7 C10 C11 C12 56.4(3) .
C14 C10 C11 C12 -57.4(3) .
C10 C11 C12 C13 1.3(3) .
C11 C12 C13 C17 56.2(3) .
C11 C12 C13 C8 -57.7(3) .
C9 C8 C13 C12 -63.5(3) .
C7 C8 C13 C12 53.1(3) .
C9 C8 C13 C17 -178.5(2) .
C7 C8 C13 C17 -61.9(3) .
C11 C10 C14 C15 -63.8(3) .
C7 C10 C14 C15 -178.7(2) .
C11 C10 C14 C17 52.6(3) .
C7 C10 C14 C17 -62.3(3) .
C16 N3 C15 O4 175.8(3) .
C18 N3 C15 O4 -4.4(4) .
C16 N3 C15 C14 -2.2(3) .
C18 N3 C15 C14 177.7(2) .
C17 C14 C15 O4 -178.7(3) .
C10 C14 C15 O4 -59.7(4) .
C17 C14 C15 N3 -0.8(3) .
C10 C14 C15 N3 118.2(2) .
C15 N3 C16 O3 -173.5(2) .
C18 N3 C16 O3 6.6(4) .
C15 N3 C16 C17 4.3(3) .
C18 N3 C16 C17 -175.6(2) .
O3 C16 C17 C14 173.2(3) .
N3 C16 C17 C14 -4.5(3) .
O3 C16 C17 C13 54.7(4) .
N3 C16 C17 C13 -123.0(2) .
C15 C14 C17 C16 3.2(3) .
C10 C14 C17 C16 -116.7(2) .
C15 C14 C17 C13 121.9(2) .
C10 C14 C17 C13 2.1(3) .
C12 C13 C17 C16 59.8(3) .
C8 C13 C17 C16 174.7(2) .
C12 C13 C17 C14 -55.3(3) .
C8 C13 C17 C14 59.6(3) .
C15 N3 C18 C22 -127.8(3) .
C16 N3 C18 C22 52.1(4) .
C15 N3 C18 C19 52.8(4) .
C16 N3 C18 C19 -127.3(3) .
C22 C18 C19 C20 -0.6(4) .
N3 C18 C19 C20 178.8(3) .
C18 C19 C20 C21 0.1(4) .
C22 N4 C21 C20 0.4(4) .
Cd1 N4 C21 C20 -177.3(2) 1_554
C19 C20 C21 N4 0.0(5) .
C21 N4 C22 C18 -0.9(4) .
Cd1 N4 C22 C18 176.7(2) 1_554
C19 C18 C22 N4 1.0(4) .
N3 C18 C22 N4 -178.4(2) .
Cd1 N9 C45 S1 -89(10) .
